data_9015207
loop_
_publ_author_name
'Origlieri, M. J.'
'Yang, H.'
'Downs, R. T.'
'Posner, E. S.'
'Domanik, K. J.'
'Pinch, W. W.'

_publ_section_title
;
 The crystal structure of bartelkeite, with a revised chemical formula,
 PbFeGeVI(GeIV2O7)(OH)2*H2O, isotypic with high-pressure P21/m lawsonite
;
_journal_name_full 'American Mineralogist'
_journal_page_first 1812
_journal_page_last 1815
_journal_paper_doi 10.2138/am.2012.4269
_journal_volume 97
_journal_year 2012
_chemical_compound_source 'Tsumeb, Namibia'
_chemical_formula_sum 'Fe Ge3 H4 O10 Pb'
_chemical_name_mineral Bartelkeite
_space_group_IT_number 11
_symmetry_space_group_name_Hall '-P 2yb'
_symmetry_space_group_name_H-M 'P 1 21/m 1'
_cell_angle_alpha 90
_cell_angle_beta 127.314
_cell_angle_gamma 90
_cell_length_a 5.8279
_cell_length_b 13.6150
_cell_length_c 6.3097
_cell_formula_units_Z 2
_cell_volume 398.184
_database_code_amcsd 0019471
_exptl_crystal_density_diffrn 5.379
_cod_original_formula_sum 'Pb Fe Ge3 O10 H4'
_cod_database_code 9015207

loop_
_space_group_symop_operation_xyz
x,y,z
x,1/2-y,z
-x,1/2+y,-z
-x,-y,-z

loop_
_atom_site_aniso_label
_atom_site_aniso_U_11
_atom_site_aniso_U_22
_atom_site_aniso_U_33
_atom_site_aniso_U_12
_atom_site_aniso_U_13
_atom_site_aniso_U_23
Pb 0.01415 0.01555 0.01618 0.00000 0.00984 0.00000
Fe 0.00820 0.00870 0.00662 -0.00161 0.00473 -0.00110
Ge1 0.00759 0.01004 0.00554 0.00282 0.00397 0.00176
Ge2 0.00581 0.00720 0.00654 0.00054 0.00318 0.00011
O1 0.01053 0.00637 0.02662 0.00000 0.00935 0.00000
O2 0.01201 0.01457 0.00844 -0.00314 0.00437 -0.00011
O3 0.01291 0.01169 0.01320 0.00402 0.00972 0.00415
O4 0.00831 0.01187 0.00631 0.00528 0.00441 0.00316
O5H 0.00871 0.01797 0.00741 0.00372 0.00457 0.00174
O6W 0.02783 0.01227 0.03305 0.00000 0.01910 0.00000

loop_
_atom_site_label
_atom_site_fract_x
_atom_site_fract_y
_atom_site_fract_z
_atom_site_U_iso_or_equiv
Pb 0.32486 0.75000 0.67674 0.01488
Fe 0.50000 0.00000 0.00000 0.00769
Ge1 0.50000 0.00000 0.50000 0.00773
Ge2 0.96137 0.12998 0.99604 0.00688
O1 0.90129 0.75000 0.93503 0.01573
O2 0.75120 0.11152 0.65453 0.01284
O3 0.78204 0.38528 0.13370 0.01144
O4 0.28375 0.06250 0.16104 0.00884
O5H 0.28929 0.05245 0.60363 0.01156
O6W 0.76173 0.75000 0.32159 0.02397
H1 0.14279 0.07756 0.49540 0.03000
H2 0.71283 0.79771 0.35539 0.03000

loop_
_cod_related_entry_id
_cod_related_entry_database
_cod_related_entry_code
1 AMCSD 0019471
